data_7044214
loop_
_publ_author_name
'Dunstan, Maja'
'Rousset, Elodie'
'Boulon, Marie-Emmanuelle'
'Gable, Robert William'
'Sorace, Lorenzo'
'Boskovic, Colette'

_publ_section_title
;
 Slow magnetisation relaxation in tetraoxolene-bridged rare-earth
 complexes
;
_journal_name_full 'Dalton Trans.'
_journal_paper_doi 10.1039/C7DT02932B
_journal_year 2017
_chemical_formula_moiety 'C36 H58 B4 N12 O14 Y2, 4.5(C H4 O)'
_chemical_formula_sum 'C40.5 H76 B4 N12 O18.5 Y2'
_chemical_formula_weight 1248.19
_space_group_crystal_system triclinic
_space_group_IT_number 2
_space_group_name_Hall '-P 1'
_space_group_name_H-M_alt 'P -1'
_symmetry_space_group_name_Hall '-P 1'
_symmetry_space_group_name_H-M 'P -1'
_atom_sites_solution_hydrogens mixed
_atom_sites_solution_primary dual
_audit_creation_date 2017-06-19
_audit_creation_method
;
Olex2 1.2
(compiled 2017.02.23 svn.r3390 for OlexSys, GUI svn.r5320)
;
_audit_update_record
;
2017-08-02 deposited with the CCDC.
2017-09-13 downloaded from the CCDC.
;
_cell_angle_alpha 71.183(6)
_cell_angle_beta 81.824(6)
_cell_angle_gamma 87.703(6)
_cell_formula_units_Z 1
_cell_length_a 10.3026(8)
_cell_length_b 11.8817(7)
_cell_length_c 13.8646(11)
_cell_measurement_reflns_used 4537
_cell_measurement_temperature 130.01(10)
_cell_measurement_theta_max 73.0170
_cell_measurement_theta_min 4.2600
_cell_volume 1590.1(2)
_computing_cell_refinement 'CrysAlisPro 1.171.38.41 (Rigaku OD, 2015)'
_computing_data_collection 'CrysAlisPro 1.171.38.41 (Rigaku OD, 2015)'
_computing_data_reduction 'CrysAlisPro 1.171.38.41 (Rigaku OD, 2015)'
_computing_molecular_graphics 'Olex2 (Dolomanov et al., 2009)'
_computing_publication_material 'Olex2 (Dolomanov et al., 2009)'
_computing_structure_refinement 'ShelXL (Sheldrick, 2015)'
_computing_structure_solution 'ShelXT (Sheldrick, 2015)'
_diffrn_ambient_environment N~2~
_diffrn_ambient_temperature 130.01(10)
_diffrn_detector 'CCD plate'
_diffrn_detector_area_resol_mean 10.2273
_diffrn_detector_type Atlas
_diffrn_measured_fraction_theta_full 0.997
_diffrn_measured_fraction_theta_max 0.967
_diffrn_measurement_details
;
List of Runs (angles in degrees, time in seconds):

  # Type    Start    End  Width  t~exp~   \w     \q     \k     \f   Frames
#--------------------------------------------------------------------------
  1  \w   -130.00 -20.00   1.00    1.00    --  -40.81   0.00 -90.00  110
  2  \w    -50.00   9.00   1.00    1.00    --  -40.81  38.00 -90.00   59
  3  \w    -43.00  35.00   1.00    1.00    --  -40.81  38.00  90.00   78
  4  \w     32.00  81.00   1.00    1.00    --   40.81-125.00-180.00   49
  5  \w     27.00  89.00   1.00    1.00    --   40.81-125.00   0.00   62
  6  \w     61.00  87.00   1.00   15.00    --  106.63 -45.00 120.00   26
  7  \w     27.00 108.00   1.00   15.00    --  106.63 -94.00  30.00   81
  8  \w     56.00  87.00   1.00   15.00    --  106.63 -45.00 -90.00   31
  9  \w    144.00 170.00   1.00   15.00    --  106.63 125.00 -90.00   26
 10  \w     29.00  82.00   1.00   15.00    --  106.63 -30.00  90.00   53
 11  \w     94.00 127.00   1.00   15.00    --  106.63 125.00  60.00   33
 12  \w     29.00  91.00   1.00   15.00    --  106.63 -30.00  30.00   62
 13  \w     34.00  99.00   1.00   15.00    --  106.63 -45.00-150.00   65
 14  \w     46.00 107.00   1.00   15.00    --  106.63 -94.00 120.00   61
 15  \w     59.00 104.00   1.00   15.00    --  106.63 -94.00 -60.00   45
 16  \w     76.00 178.00   1.00   15.00    --  106.63  30.00   0.00  102
 17  \w    100.00 128.00   1.00   15.00    --  106.63 125.00-180.00   28
 18  \w    139.00 167.00   1.00   15.00    --  106.63 125.00-180.00   28
 19  \w     87.00 166.00   1.00   15.00    --  106.63  45.00  60.00   79
 20  \w     32.00 117.00   1.00   15.00    --  106.63-125.00 -90.00   85
;
_diffrn_measurement_device 'four-circle diffractometer'
_diffrn_measurement_device_type 'SuperNova, Dual, Cu at zero, Atlas'
_diffrn_measurement_method '\w scans'
_diffrn_orient_matrix_type 'CrysAlisPro convention (1999,Acta A55,543-557)'
_diffrn_orient_matrix_UB_11 -0.0611545000
_diffrn_orient_matrix_UB_12 -0.0013313000
_diffrn_orient_matrix_UB_13 -0.0947698000
_diffrn_orient_matrix_UB_21 0.1330966000
_diffrn_orient_matrix_UB_22 -0.0363439000
_diffrn_orient_matrix_UB_23 -0.0471224000
_diffrn_orient_matrix_UB_31 -0.0369809000
_diffrn_orient_matrix_UB_32 -0.1320660000
_diffrn_orient_matrix_UB_33 0.0532986000
_diffrn_radiation_monochromator mirror
_diffrn_radiation_probe x-ray
_diffrn_radiation_type CuK\a
_diffrn_radiation_wavelength 1.54184
_diffrn_reflns_av_R_equivalents 0.0435
_diffrn_reflns_av_unetI/netI 0.0749
_diffrn_reflns_Laue_measured_fraction_full 0.997
_diffrn_reflns_Laue_measured_fraction_max 0.967
_diffrn_reflns_limit_h_max 12
_diffrn_reflns_limit_h_min -12
_diffrn_reflns_limit_k_max 13
_diffrn_reflns_limit_k_min -14
_diffrn_reflns_limit_l_max 17
_diffrn_reflns_limit_l_min -16
_diffrn_reflns_number 11043
_diffrn_reflns_point_group_measured_fraction_full 0.997
_diffrn_reflns_point_group_measured_fraction_max 0.967
_diffrn_reflns_theta_full 67.684
_diffrn_reflns_theta_max 73.915
_diffrn_reflns_theta_min 3.931
_diffrn_source 'micro-focus sealed X-ray tube'
_diffrn_source_type 'SuperNova (Cu) X-ray Source'
_exptl_absorpt_coefficient_mu 3.028
_exptl_absorpt_correction_T_max 0.884
_exptl_absorpt_correction_T_min 0.540
_exptl_absorpt_correction_type gaussian
_exptl_absorpt_process_details
;
CrysAlisPro 1.171.38.41 (Rigaku Oxford Diffraction, 2015)
Numerical absorption correction based on gaussian integration over
            a multifaceted crystal model
Empirical absorption correction using spherical harmonics,
 implemented in SCALE3 ABSPACK scaling algorithm.
;
_exptl_crystal_colour 'dark violet'
_exptl_crystal_colour_modifier dark
_exptl_crystal_colour_primary violet
_exptl_crystal_density_diffrn 1.303
_exptl_crystal_description plate
_exptl_crystal_F_000 649
_exptl_crystal_size_max 0.32
_exptl_crystal_size_mid 0.118
_exptl_crystal_size_min 0.051
_refine_diff_density_max 1.546
_refine_diff_density_min -1.176
_refine_diff_density_rms 0.131
_refine_ls_extinction_method none
_refine_ls_goodness_of_fit_ref 1.046
_refine_ls_hydrogen_treatment mixed
_refine_ls_matrix_type full
_refine_ls_number_parameters 429
_refine_ls_number_reflns 6215
_refine_ls_number_restraints 6
_refine_ls_restrained_S_all 1.046
_refine_ls_R_factor_all 0.0639
_refine_ls_R_factor_gt 0.0562
_refine_ls_shift/su_max 0.000
_refine_ls_shift/su_mean 0.000
_refine_ls_structure_factor_coef Fsqd
_refine_ls_weighting_details 'w=1/[\s^2^(Fo^2^)+(0.1070P)^2^+0.6110P] where P=(Fo^2^+2Fc^2^)/3'
_refine_ls_weighting_scheme calc
_refine_ls_wR_factor_gt 0.1509
_refine_ls_wR_factor_ref 0.1622
_reflns_Friedel_coverage 0.000
_reflns_number_gt 5445
_reflns_number_total 6215
_reflns_threshold_expression 'I > 2\s(I)'
_cod_data_source_file c7dt02932b2.cif
_cod_data_source_block 4-y-meoh
_cod_original_formula_sum 'C40.50 H76 B4 N12 O18.50 Y2'
_cod_database_code 7044214
_shelx_shelxl_version_number 2016/6
_chemical_oxdiff_formula 'C41 H77 B4 N12 O19 Y2'
_chemical_oxdiff_usercomment 'Owens mix *(Nd, Cs, S, N O Mn)'
_shelx_space_group_comment
;
The symmetry employed for this shelxl refinement is uniquely defined
by the following loop, which should always be used as a source of
symmetry information in preference to the above space-group names.
They are only intended as comments.
;
_reflns_odcompleteness_completeness 99.86
_reflns_odcompleteness_iscentric 1
_reflns_odcompleteness_theta 66.97
_olex2_refinement_description
;
1. Fixed Uiso
 At 1.2 times of:
  All B(H) groups, All C(H) groups
 At 1.5 times of:
  All C(H,H,H) groups, All O(H) groups, All O(H,H) groups
2. Restrained distances
 O7-H7A
 0.85 with sigma of 0.01
 O7-H7B
 0.85 with sigma of 0.01
 C18-H7A
 1.873734 with sigma of 0.02
 Y1-H7A
 2.911315 with sigma of 0.02
 C19-H7B
 1.932896 with sigma of 0.02
 Y1-H7B
 2.879394 with sigma of 0.02
3. Others
 Fixed Sof: H7A(0.5) H7B(0.5) O11(0.5) H11(0.5) O12(0.5) H12(0.5) C24(0.5)
 H24A(0.5) H24B(0.5) H24C(0.5) C23(0.5) H23A(0.5) H23B(0.5) H23C(0.5) C18(0.5)
 H18A(0.5) H18B(0.5) H18C(0.5) O9(0.5) H9A(0.5) C19(0.5) H19A(0.5) H19B(0.5)
 H19C(0.5) C21(0.5) H21A(0.5) H21B(0.5) H21C(0.5) O8(0.5) H8A(0.5) C20(0.5)
 H20A(0.5) H20B(0.5) H20C(0.5) O10(0.25) H10(0.25) C22(0.25) H22A(0.25)
 H22B(0.25) H22C(0.25)
4.a Ternary CH refined with riding coordinates:
 B1(H1A)
4.b Aromatic/amide H refined with riding coordinates:
 C1(H1), C2(H2), C8(H8), C7(H7), C6(H6), C5(H5), C9(H9), C4(H4), C3(H3)
4.c Idealised Me refined as rotating group:
 C14(H14A,H14B,H14C), C13(H13A,H13B,H13C), C15(H15A,H15B,H15C), C16(H16A,H16B,
 H16C), C17(H17A,H17B,H17C), C24(H24A,H24B,H24C), C23(H23A,H23B,H23C), C18(H18A,
 H18B,H18C), C19(H19A,H19B,H19C), C21(H21A,H21B,H21C), C20(H20A,H20B,H20C),
 C22(H22A,H22B,H22C)
4.d Idealised tetrahedral OH refined as rotating group:
 O11(H11), O12(H12), O9(H9A), O8(H8A), O10(H10)
;
_olex2_submission_special_instructions 'No special instructions were received'
_oxdiff_exptl_absorpt_empirical_details
;
Empirical correction (ABSPACK) includes:
- Absorption correction using spherical harmonics
- Frame scaling
;
_oxdiff_exptl_absorpt_empirical_full_max 1.277
_oxdiff_exptl_absorpt_empirical_full_min 0.778

loop_
_space_group_symop_operation_xyz
'x, y, z'
'-x, -y, -z'

loop_
_atom_site_label
_atom_site_type_symbol
_atom_site_fract_x
_atom_site_fract_y
_atom_site_fract_z
_atom_site_U_iso_or_equiv
_atom_site_adp_type
_atom_site_occupancy
_atom_site_site_symmetry_order
_atom_site_calc_flag
_atom_site_refinement_flags_posn
_atom_site_refinement_flags_occupancy
_atom_site_disorder_assembly
_atom_site_disorder_group
Y1 Y 0.21710(3) 0.23371(2) 0.18263(2) 0.02637(14) Uani 1 1 d D . . .
O2 O 0.6943(3) 0.5779(2) -0.1573(2) 0.0312(5) Uani 1 1 d . . . .
O3 O 0.3019(3) 0.0427(2) 0.2237(2) 0.0321(5) Uani 1 1 d . . . .
O1 O 0.3608(3) 0.3037(2) 0.0293(2) 0.0323(5) Uani 1 1 d . . . .
O7 O 0.1628(3) 0.2554(3) 0.3456(2) 0.0353(6) Uani 1 1 d D . . .
H7A H 0.219(2) 0.280(8) 0.375(4) 0.053 Uiso 0.5 1 d D P A 1
H7B H 0.120(7) 0.201(5) 0.3944(17) 0.053 Uiso 0.5 1 d D P B 2
O4 O 0.4184(3) 0.1834(2) 0.2466(2) 0.0321(5) Uani 1 1 d . . . .
O5 O 0.5426(3) 0.0243(3) 0.1956(3) 0.0393(6) Uani 1 1 d . . . .
O6 O 0.4437(3) -0.0204(3) 0.3612(3) 0.0406(6) Uani 1 1 d . . . .
N3 N -0.0021(3) 0.1833(3) 0.0378(2) 0.0300(6) Uani 1 1 d . . . .
N4 N 0.1275(3) 0.1802(3) 0.0467(3) 0.0307(6) Uani 1 1 d . . . .
N5 N -0.0933(3) 0.1148(3) 0.2251(2) 0.0292(6) Uani 1 1 d . . . .
N1 N -0.0850(3) 0.3339(3) 0.1241(2) 0.0300(6) Uani 1 1 d . . . .
N2 N 0.0307(3) 0.3672(3) 0.1436(2) 0.0297(6) Uani 1 1 d . . . .
N6 N 0.0191(3) 0.1074(3) 0.2679(3) 0.0318(6) Uani 1 1 d . . . .
C11 C 0.5350(4) 0.4291(3) -0.0711(3) 0.0328(7) Uani 1 1 d . . . .
C14 C 0.2690(5) -0.0698(4) 0.2197(4) 0.0456(10) Uani 1 1 d . . . .
H14A H 0.266021 -0.127460 0.286956 0.068 Uiso 1 1 calc GR . . .
H14B H 0.333809 -0.092535 0.172600 0.068 Uiso 1 1 calc GR . . .
H14C H 0.184690 -0.065747 0.196864 0.068 Uiso 1 1 calc GR . . .
C12 C 0.6029(4) 0.5340(3) -0.0845(3) 0.0286(7) Uani 1 1 d . . . .
C1 C -0.1693(4) 0.4251(4) 0.1103(3) 0.0347(8) Uani 1 1 d . . . .
H1 H -0.254677 0.423505 0.096168 0.042 Uiso 1 1 calc R . . .
C2 C -0.1094(4) 0.5211(4) 0.1203(3) 0.0384(9) Uani 1 1 d . . . .
H2 H -0.144464 0.595999 0.114357 0.046 Uiso 1 1 calc R . . .
C8 C -0.1232(4) -0.0366(4) 0.3690(3) 0.0367(8) Uani 1 1 d . . . .
H8 H -0.159336 -0.101434 0.423123 0.044 Uiso 1 1 calc R . . .
C7 C -0.1788(4) 0.0291(3) 0.2849(3) 0.0317(7) Uani 1 1 d . . . .
H7 H -0.261877 0.016826 0.271076 0.038 Uiso 1 1 calc R . . .
C6 C 0.1884(4) 0.1555(3) -0.0361(3) 0.0343(8) Uani 1 1 d . . . .
H6 H 0.278765 0.148342 -0.050210 0.041 Uiso 1 1 calc R . . .
C10 C 0.4318(4) 0.3941(3) 0.0110(3) 0.0289(7) Uani 1 1 d . . . .
C5 C 0.0995(5) 0.1418(4) -0.0982(3) 0.0392(9) Uani 1 1 d . . . .
H5 H 0.117035 0.124345 -0.159455 0.047 Uiso 1 1 calc R . . .
C13 C 0.5693(5) 0.3593(4) -0.1436(4) 0.0489(11) Uani 1 1 d . . . .
H13A H 0.569730 0.410909 -0.213033 0.073 Uiso 1 1 calc GR . . .
H13B H 0.505584 0.297151 -0.129013 0.073 Uiso 1 1 calc GR . . .
H13C H 0.654569 0.324964 -0.135183 0.073 Uiso 1 1 calc GR . . .
C9 C 0.0002(4) 0.0153(4) 0.3556(3) 0.0368(8) Uani 1 1 d . . . .
H9 H 0.061275 -0.010465 0.401370 0.044 Uiso 1 1 calc R . . .
C4 C -0.0213(5) 0.1603(4) -0.0476(3) 0.0370(8) Uani 1 1 d . . . .
H4 H -0.102127 0.157238 -0.069279 0.044 Uiso 1 1 calc R . . .
C15 C 0.5241(4) 0.2383(4) 0.2705(4) 0.0405(9) Uani 1 1 d . . . .
H15A H 0.604229 0.225500 0.230860 0.061 Uiso 1 1 calc GR . . .
H15B H 0.531036 0.204358 0.342439 0.061 Uiso 1 1 calc GR . . .
H15C H 0.508349 0.322114 0.254300 0.061 Uiso 1 1 calc GR . . .
C3 C 0.0151(4) 0.4811(3) 0.1412(3) 0.0331(7) Uani 1 1 d . . . .
H3 H 0.079283 0.526864 0.152028 0.040 Uiso 1 1 calc R . . .
B1 B -0.1075(4) 0.2085(4) 0.1196(3) 0.0289(8) Uani 1 1 d . . . .
H1A H -0.195130 0.203067 0.101773 0.035 Uiso 1 1 calc R . . .
C16 C 0.5569(4) 0.0810(4) 0.0885(4) 0.0433(9) Uani 1 1 d . . . .
H16A H 0.633796 0.051595 0.056721 0.065 Uiso 1 1 calc GR . . .
H16B H 0.565387 0.165194 0.073832 0.065 Uiso 1 1 calc GR . . .
H16C H 0.481164 0.064691 0.061900 0.065 Uiso 1 1 calc GR . . .
C17 C 0.3494(5) -0.0103(5) 0.4430(4) 0.0469(10) Uani 1 1 d . . . .
H17A H 0.327203 0.071762 0.431406 0.070 Uiso 1 1 calc GR . . .
H17B H 0.385094 -0.041302 0.506657 0.070 Uiso 1 1 calc GR . . .
H17C H 0.272160 -0.054720 0.446290 0.070 Uiso 1 1 calc GR . . .
O11 O -0.0671(9) 0.4016(8) 0.5659(5) 0.0549(19) Uani 0.5 1 d . P . .
H11 H -0.004915 0.406337 0.520677 0.082 Uiso 0.5 1 calc GR P . .
O12 O 0.4376(13) 0.2264(7) 0.6006(6) 0.078(3) Uani 0.5 1 d . P . .
H12 H 0.515578 0.210383 0.602598 0.117 Uiso 0.5 1 calc GR P . .
B2 B 0.4315(4) 0.0550(4) 0.2574(4) 0.0340(9) Uani 1 1 d . . . .
C24 C 0.3908(13) 0.2586(7) 0.6797(8) 0.052(2) Uani 0.5 1 d . P . .
H24A H 0.297054 0.249980 0.691468 0.078 Uiso 0.5 1 calc GR P . .
H24B H 0.413594 0.340214 0.666745 0.078 Uiso 0.5 1 calc GR P . .
H24C H 0.426997 0.209472 0.739244 0.078 Uiso 0.5 1 calc GR P . .
C23 C -0.0261(13) 0.3510(9) 0.6610(7) 0.051(2) Uani 0.5 1 d . P . .
H23A H 0.063297 0.373567 0.657647 0.077 Uiso 0.5 1 calc GR P . .
H23B H -0.032493 0.266041 0.680492 0.077 Uiso 0.5 1 calc GR P . .
H23C H -0.080611 0.378348 0.711040 0.077 Uiso 0.5 1 calc GR P . .
C18 C 0.0362(13) 0.2803(12) 0.3893(9) 0.061(3) Uani 0.5 1 d D P C 1
H18A H -0.018167 0.311150 0.336011 0.092 Uiso 0.5 1 calc GR P C 1
H18B H 0.043572 0.338073 0.423327 0.092 Uiso 0.5 1 calc GR P C 1
H18C H -0.002283 0.208593 0.438281 0.092 Uiso 0.5 1 calc GR P C 1
O9 O -0.0774(6) 0.2469(6) 0.4546(5) 0.0374(12) Uani 0.5 1 d . P D 2
H9A H -0.042666 0.300868 0.466735 0.056 Uiso 0.5 1 calc GR P D 2
C19 C 0.2346(13) 0.3229(11) 0.3970(9) 0.056(3) Uani 0.5 1 d D P C 2
H19A H 0.315804 0.283885 0.413266 0.084 Uiso 0.5 1 calc GR P C 2
H19B H 0.181558 0.325474 0.459034 0.084 Uiso 0.5 1 calc GR P C 2
H19C H 0.252167 0.402478 0.351382 0.084 Uiso 0.5 1 calc GR P C 2
C21 C -0.1832(8) 0.2934(8) 0.3972(7) 0.0401(17) Uani 0.5 1 d . P D 2
H21A H -0.158159 0.369133 0.347251 0.060 Uiso 0.5 1 calc GR P D 2
H21B H -0.258736 0.302959 0.443103 0.060 Uiso 0.5 1 calc GR P D 2
H21C H -0.203819 0.239426 0.362821 0.060 Uiso 0.5 1 calc GR P D 2
O8 O 0.3092(11) 0.3337(7) 0.4490(6) 0.067(3) Uani 0.5 1 d . P E 1
H8A H 0.362352 0.292722 0.483712 0.101 Uiso 0.5 1 calc GR P E 1
C20 C 0.3409(19) 0.4486(12) 0.4243(11) 0.077(4) Uani 0.5 1 d . P E 1
H20A H 0.296735 0.494547 0.367923 0.116 Uiso 0.5 1 calc GR P E 1
H20B H 0.433965 0.458398 0.404646 0.116 Uiso 0.5 1 calc GR P E 1
H20C H 0.314728 0.475202 0.482549 0.116 Uiso 0.5 1 calc GR P E 1
O10 O -0.303(3) 0.368(3) 0.506(2) 0.120(12) Uani 0.25 1 d . P F 1
H10 H -0.327921 0.427729 0.520914 0.180 Uiso 0.25 1 calc GR P F 1
C22 C -0.301(3) 0.392(2) 0.401(2) 0.066(6) Uani 0.25 1 d . P F 1
H22A H -0.233956 0.450180 0.364718 0.099 Uiso 0.25 1 calc GR P F 1
H22B H -0.384325 0.421521 0.381927 0.099 Uiso 0.25 1 calc GR P F 1
H22C H -0.281585 0.319973 0.384586 0.099 Uiso 0.25 1 calc GR P F 1

loop_
_atom_site_aniso_label
_atom_site_aniso_U_11
_atom_site_aniso_U_22
_atom_site_aniso_U_33
_atom_site_aniso_U_23
_atom_site_aniso_U_13
_atom_site_aniso_U_12
Y1 0.01860(19) 0.02662(19) 0.0311(2) -0.00553(13) -0.00227(12) -0.00335(11)
O2 0.0233(12) 0.0281(12) 0.0398(14) -0.0087(10) 0.0004(10) -0.0061(10)
O3 0.0237(12) 0.0273(12) 0.0441(15) -0.0080(11) -0.0086(11) -0.0010(9)
O1 0.0271(12) 0.0345(13) 0.0325(13) -0.0098(11) 0.0054(10) -0.0087(10)
O7 0.0292(13) 0.0437(14) 0.0312(13) -0.0104(11) -0.0006(10) -0.0052(11)
O4 0.0204(12) 0.0334(13) 0.0429(14) -0.0110(11) -0.0079(10) -0.0033(10)
O5 0.0265(13) 0.0402(14) 0.0525(17) -0.0160(13) -0.0075(12) 0.0029(11)
O6 0.0322(14) 0.0399(14) 0.0460(16) -0.0070(12) -0.0102(12) 0.0019(12)
N3 0.0257(15) 0.0309(14) 0.0315(15) -0.0074(12) -0.0033(12) -0.0034(12)
N4 0.0244(14) 0.0283(14) 0.0373(16) -0.0079(12) -0.0029(12) -0.0033(11)
N5 0.0194(13) 0.0326(15) 0.0339(15) -0.0081(12) -0.0032(11) -0.0022(11)
N1 0.0222(14) 0.0302(15) 0.0344(15) -0.0048(12) -0.0065(12) 0.0006(11)
N2 0.0241(14) 0.0283(14) 0.0332(15) -0.0057(12) -0.0015(12) -0.0046(11)
N6 0.0245(14) 0.0355(16) 0.0300(15) -0.0019(13) -0.0052(12) -0.0039(12)
C11 0.0273(17) 0.0318(17) 0.0369(19) -0.0093(15) 0.0016(14) -0.0062(14)
C14 0.036(2) 0.036(2) 0.068(3) -0.014(2) -0.018(2) -0.0033(16)
C12 0.0219(15) 0.0290(16) 0.0318(17) -0.0060(14) -0.0017(13) -0.0026(13)
C1 0.0256(17) 0.0379(19) 0.0341(18) -0.0037(15) -0.0025(14) 0.0043(15)
C2 0.036(2) 0.0296(18) 0.043(2) -0.0050(16) -0.0021(17) 0.0047(15)
C8 0.0306(19) 0.0354(19) 0.0348(19) 0.0004(15) 0.0002(15) -0.0078(15)
C7 0.0240(16) 0.0307(17) 0.0385(19) -0.0100(15) 0.0012(14) -0.0058(13)
C6 0.0350(19) 0.0315(17) 0.0359(19) -0.0124(15) 0.0014(15) -0.0017(15)
C10 0.0247(16) 0.0276(16) 0.0323(17) -0.0073(14) -0.0016(13) -0.0032(13)
C5 0.045(2) 0.0366(19) 0.037(2) -0.0145(16) -0.0021(17) -0.0057(17)
C13 0.050(3) 0.047(2) 0.050(2) -0.023(2) 0.016(2) -0.017(2)
C9 0.0289(19) 0.040(2) 0.0337(19) -0.0003(16) -0.0058(15) -0.0030(15)
C4 0.042(2) 0.0379(19) 0.0325(18) -0.0104(15) -0.0077(16) -0.0085(16)
C15 0.0289(19) 0.0368(19) 0.058(3) -0.0140(18) -0.0134(18) -0.0020(15)
C3 0.0335(19) 0.0301(17) 0.0334(18) -0.0084(14) -0.0006(14) -0.0026(14)
B1 0.0222(17) 0.0328(19) 0.0293(19) -0.0060(15) -0.0041(14) -0.0022(14)
C16 0.0312(19) 0.053(2) 0.052(2) -0.026(2) -0.0068(17) 0.0039(18)
C17 0.037(2) 0.050(2) 0.044(2) -0.0002(19) -0.0105(18) 0.0026(18)
O11 0.072(5) 0.073(4) 0.026(3) -0.024(3) -0.002(3) -0.031(4)
O12 0.149(10) 0.046(4) 0.043(4) -0.015(3) -0.041(5) 0.072(5)
B2 0.0226(19) 0.036(2) 0.044(2) -0.0117(18) -0.0102(17) 0.0004(15)
C24 0.085(7) 0.017(3) 0.052(5) -0.012(3) -0.006(5) 0.012(4)
C23 0.080(7) 0.049(5) 0.026(4) -0.012(4) -0.002(4) -0.020(5)
C18 0.062(7) 0.066(7) 0.048(5) -0.010(5) -0.006(5) 0.000(5)
O9 0.024(3) 0.047(3) 0.042(3) -0.018(3) -0.002(2) -0.005(2)
C19 0.063(7) 0.060(6) 0.049(5) -0.026(5) 0.004(5) -0.014(5)
C21 0.028(4) 0.051(5) 0.038(4) -0.010(4) 0.000(3) -0.007(3)
O8 0.096(7) 0.055(4) 0.054(4) -0.003(3) -0.049(5) -0.026(4)
C20 0.109(12) 0.062(7) 0.053(6) -0.001(5) -0.027(7) 0.000(7)
O10 0.069(14) 0.17(3) 0.091(15) 0.019(16) -0.031(12) -0.071(17)
C22 0.065(14) 0.063(13) 0.076(15) -0.019(12) -0.038(12) 0.000(11)

loop_
_atom_type_symbol
_atom_type_description
_atom_type_scat_dispersion_real
_atom_type_scat_dispersion_imag
_atom_type_scat_source
C C 0.0181 0.0091 'International Tables Vol C Tables 4.2.6.8 and 6.1.1.4'
H H 0.0000 0.0000 'International Tables Vol C Tables 4.2.6.8 and 6.1.1.4'
B B 0.0090 0.0039 'International Tables Vol C Tables 4.2.6.8 and 6.1.1.4'
N N 0.0311 0.0180 'International Tables Vol C Tables 4.2.6.8 and 6.1.1.4'
O O 0.0492 0.0322 'International Tables Vol C Tables 4.2.6.8 and 6.1.1.4'
Y Y -0.2670 2.0244 'International Tables Vol C Tables 4.2.6.8 and 6.1.1.4'

loop_
_exptl_crystal_face_index_h
_exptl_crystal_face_index_k
_exptl_crystal_face_index_l
_exptl_crystal_face_perp_dist
-6 1 -3 0.1576
0 -7 2 0.0342
1 -2 -9 0.0277
-1 7 -2 0.0476
7 -1 2 0.1082
1 -1 -9 0.0173
-1 1 8 0.0249

loop_
_geom_angle_atom_site_label_1
_geom_angle_atom_site_label_2
_geom_angle_atom_site_label_3
_geom_angle
_geom_angle_site_symmetry_1
_geom_angle_site_symmetry_3
O2 Y1 N4 123.33(10) 2_665 .
O2 Y1 N2 76.67(10) 2_665 .
O2 Y1 N6 141.56(10) 2_665 .
O3 Y1 O2 133.94(9) . 2_665
O3 Y1 O1 93.65(10) . .
O3 Y1 O7 101.66(10) . .
O3 Y1 O4 56.86(9) . .
O3 Y1 N4 84.20(10) . .
O3 Y1 N2 149.39(10) . .
O3 Y1 N6 77.32(10) . .
O1 Y1 O2 67.05(10) . 2_665
O1 Y1 O7 142.54(10) . .
O1 Y1 O4 80.27(10) . .
O1 Y1 N4 71.29(10) . .
O1 Y1 N2 101.17(10) . .
O1 Y1 N6 144.11(10) . .
O7 Y1 O2 77.92(10) . 2_665
O7 Y1 O4 80.00(10) . .
O7 Y1 N4 143.60(10) . .
O7 Y1 N2 82.56(11) . .
O7 Y1 N6 73.15(11) . .
O4 Y1 O2 78.23(9) . 2_665
O4 Y1 N4 129.84(10) . .
O4 Y1 N2 151.89(10) . .
O4 Y1 N6 119.93(10) . .
N4 Y1 N6 73.26(11) . .
N2 Y1 N4 75.60(11) . .
N2 Y1 N6 74.98(11) . .
C12 O2 Y1 120.7(2) . 2_665
C14 O3 Y1 138.4(2) . .
C14 O3 B2 117.6(3) . .
B2 O3 Y1 103.9(2) . .
C10 O1 Y1 121.1(2) . .
Y1 O7 H7A 121.9(19) . .
Y1 O7 H7B 120.1(18) . .
C18 O7 Y1 126.0(5) . .
C18 O7 H7A 107(2) . .
C19 O7 Y1 129.0(5) . .
C19 O7 H7B 105.7(19) . .
C15 O4 Y1 139.7(2) . .
C15 O4 B2 117.1(3) . .
B2 O4 Y1 103.1(2) . .
C16 O5 B2 118.1(3) . .
C17 O6 B2 118.8(3) . .
N4 N3 B1 121.8(3) . .
C4 N3 N4 110.6(3) . .
C4 N3 B1 127.6(3) . .
N3 N4 Y1 123.5(2) . .
C6 N4 Y1 130.7(3) . .
C6 N4 N3 105.5(3) . .
N6 N5 B1 120.8(3) . .
C7 N5 N6 110.3(3) . .
C7 N5 B1 128.8(3) . .
N2 N1 B1 122.2(3) . .
C1 N1 N2 109.7(3) . .
C1 N1 B1 128.1(3) . .
N1 N2 Y1 123.9(2) . .
C3 N2 Y1 130.2(3) . .
C3 N2 N1 105.8(3) . .
N5 N6 Y1 123.8(2) . .
C9 N6 Y1 130.7(3) . .
C9 N6 N5 105.3(3) . .
C12 C11 C10 117.5(4) . .
C12 C11 C13 120.7(4) . .
C10 C11 C13 121.7(4) . .
O3 C14 H14A 109.5 . .
O3 C14 H14B 109.5 . .
O3 C14 H14C 109.5 . .
H14A C14 H14B 109.5 . .
H14A C14 H14C 109.5 . .
H14B C14 H14C 109.5 . .
O2 C12 C11 124.1(4) . .
O2 C12 C10 114.9(3) . 2_665
C11 C12 C10 121.0(3) . 2_665
N1 C1 H1 125.4 . .
N1 C1 C2 109.2(4) . .
C2 C1 H1 125.4 . .
C1 C2 H2 127.8 . .
C1 C2 C3 104.4(3) . .
C3 C2 H2 127.8 . .
C7 C8 H8 127.7 . .
C7 C8 C9 104.5(3) . .
C9 C8 H8 127.7 . .
N5 C7 C8 108.7(3) . .
N5 C7 H7 125.6 . .
C8 C7 H7 125.6 . .
N4 C6 H6 124.3 . .
N4 C6 C5 111.4(4) . .
C5 C6 H6 124.3 . .
O1 C10 C11 123.6(4) . .
O1 C10 C12 114.9(3) . 2_665
C11 C10 C12 121.4(3) . 2_665
C6 C5 H5 128.0 . .
C4 C5 C6 104.0(4) . .
C4 C5 H5 128.0 . .
C11 C13 H13A 109.5 . .
C11 C13 H13B 109.5 . .
C11 C13 H13C 109.5 . .
H13A C13 H13B 109.5 . .
H13A C13 H13C 109.5 . .
H13B C13 H13C 109.5 . .
N6 C9 C8 111.1(4) . .
N6 C9 H9 124.4 . .
C8 C9 H9 124.4 . .
N3 C4 C5 108.5(4) . .
N3 C4 H4 125.8 . .
C5 C4 H4 125.8 . .
O4 C15 H15A 109.5 . .
O4 C15 H15B 109.5 . .
O4 C15 H15C 109.5 . .
H15A C15 H15B 109.5 . .
H15A C15 H15C 109.5 . .
H15B C15 H15C 109.5 . .
N2 C3 C2 110.9(4) . .
N2 C3 H3 124.5 . .
C2 C3 H3 124.5 . .
N3 B1 H1A 109.9 . .
N5 B1 N3 108.2(3) . .
N5 B1 H1A 109.9 . .
N1 B1 N3 109.2(3) . .
N1 B1 N5 109.8(3) . .
N1 B1 H1A 109.9 . .
O5 C16 H16A 109.5 . .
O5 C16 H16B 109.5 . .
O5 C16 H16C 109.5 . .
H16A C16 H16B 109.5 . .
H16A C16 H16C 109.5 . .
H16B C16 H16C 109.5 . .
O6 C17 H17A 109.5 . .
O6 C17 H17B 109.5 . .
O6 C17 H17C 109.5 . .
H17A C17 H17B 109.5 . .
H17A C17 H17C 109.5 . .
H17B C17 H17C 109.5 . .
C23 O11 H11 109.5 . .
C24 O12 H12 109.5 . .
O4 B2 O3 96.1(3) . .
O5 B2 O3 114.0(4) . .
O5 B2 O4 115.6(3) . .
O5 B2 O6 104.1(3) . .
O6 B2 O3 113.7(3) . .
O6 B2 O4 113.7(4) . .
O12 C24 H24A 109.5 . .
O12 C24 H24B 109.5 . .
O12 C24 H24C 109.5 . .
H24A C24 H24B 109.5 . .
H24A C24 H24C 109.5 . .
H24B C24 H24C 109.5 . .
O11 C23 H23A 109.5 . .
O11 C23 H23B 109.5 . .
O11 C23 H23C 109.5 . .
H23A C23 H23B 109.5 . .
H23A C23 H23C 109.5 . .
H23B C23 H23C 109.5 . .
O7 C18 H18A 109.5 . .
O7 C18 H18B 109.5 . .
O7 C18 H18C 109.5 . .
H18A C18 H18B 109.5 . .
H18A C18 H18C 109.5 . .
H18B C18 H18C 109.5 . .
C21 O9 H9A 109.5 . .
O7 C19 H19A 109.5 . .
O7 C19 H19B 109.5 . .
O7 C19 H19C 109.5 . .
H19A C19 H19B 109.5 . .
H19A C19 H19C 109.5 . .
H19B C19 H19C 109.5 . .
O9 C21 H21A 109.5 . .
O9 C21 H21B 109.5 . .
O9 C21 H21C 109.5 . .
H21A C21 H21B 109.5 . .
H21A C21 H21C 109.5 . .
H21B C21 H21C 109.5 . .
C20 O8 H8A 109.5 . .
O8 C20 H20A 109.5 . .
O8 C20 H20B 109.5 . .
O8 C20 H20C 109.5 . .
H20A C20 H20B 109.5 . .
H20A C20 H20C 109.5 . .
H20B C20 H20C 109.5 . .
C22 O10 H10 109.5 . .
O10 C22 H22A 109.5 . .
O10 C22 H22B 109.5 . .
O10 C22 H22C 109.5 . .
H22A C22 H22B 109.5 . .
H22A C22 H22C 109.5 . .
H22B C22 H22C 109.5 . .

loop_
_geom_bond_atom_site_label_1
_geom_bond_atom_site_label_2
_geom_bond_distance
_geom_bond_site_symmetry_2
Y1 O2 2.352(3) 2_665
Y1 O3 2.320(3) .
Y1 O1 2.338(3) .
Y1 O7 2.342(3) .
Y1 O4 2.351(3) .
Y1 N4 2.475(3) .
Y1 N2 2.448(3) .
Y1 N6 2.495(3) .
O2 C12 1.268(5) .
O3 C14 1.412(5) .
O3 B2 1.503(5) .
O1 C10 1.261(5) .
O7 H7A 0.856(10) .
O7 H7B 0.855(10) .
O7 C18 1.420(14) .
O7 C19 1.505(11) .
O4 C15 1.421(5) .
O4 B2 1.486(5) .
O5 C16 1.407(6) .
O5 B2 1.438(6) .
O6 C17 1.417(6) .
O6 B2 1.449(6) .
N3 N4 1.356(5) .
N3 C4 1.340(5) .
N3 B1 1.549(5) .
N4 C6 1.339(5) .
N5 N6 1.362(5) .
N5 C7 1.349(5) .
N5 B1 1.548(5) .
N1 N2 1.360(5) .
N1 C1 1.344(5) .
N1 B1 1.538(5) .
N2 C3 1.347(5) .
N6 C9 1.343(5) .
C11 C12 1.400(5) .
C11 C10 1.409(5) .
C11 C13 1.495(6) .
C14 H14A 0.9600 .
C14 H14B 0.9600 .
C14 H14C 0.9600 .
C12 C10 1.525(5) 2_665
C1 H1 0.9300 .
C1 C2 1.372(6) .
C2 H2 0.9300 .
C2 C3 1.388(6) .
C8 H8 0.9300 .
C8 C7 1.366(6) .
C8 C9 1.398(6) .
C7 H7 0.9300 .
C6 H6 0.9300 .
C6 C5 1.390(6) .
C5 H5 0.9300 .
C5 C4 1.385(7) .
C13 H13A 0.9600 .
C13 H13B 0.9600 .
C13 H13C 0.9600 .
C9 H9 0.9300 .
C4 H4 0.9300 .
C15 H15A 0.9600 .
C15 H15B 0.9600 .
C15 H15C 0.9600 .
C3 H3 0.9300 .
B1 H1A 0.9800 .
C16 H16A 0.9600 .
C16 H16B 0.9600 .
C16 H16C 0.9600 .
C17 H17A 0.9600 .
C17 H17B 0.9600 .
C17 H17C 0.9600 .
O11 H11 0.8200 .
O11 C23 1.380(13) .
O12 H12 0.8200 .
O12 C24 1.299(13) .
C24 H24A 0.9600 .
C24 H24B 0.9600 .
C24 H24C 0.9600 .
C23 H23A 0.9600 .
C23 H23B 0.9600 .
C23 H23C 0.9600 .
C18 H18A 0.9600 .
C18 H18B 0.9600 .
C18 H18C 0.9600 .
O9 H9A 0.8200 .
O9 C21 1.429(11) .
C19 H19A 0.9600 .
C19 H19B 0.9600 .
C19 H19C 0.9600 .
C21 H21A 0.9600 .
C21 H21B 0.9600 .
C21 H21C 0.9600 .
O8 H8A 0.8200 .
O8 C20 1.337(17) .
C20 H20A 0.9600 .
C20 H20B 0.9600 .
C20 H20C 0.9600 .
O10 H10 0.8200 .
O10 C22 1.38(4) .
C22 H22A 0.9600 .
C22 H22B 0.9600 .
C22 H22C 0.9600 .

loop_
_exptl_oxdiff_crystal_face_indexfrac_h
_exptl_oxdiff_crystal_face_indexfrac_k
_exptl_oxdiff_crystal_face_indexfrac_l
_exptl_oxdiff_crystal_face_x
_exptl_oxdiff_crystal_face_y
_exptl_oxdiff_crystal_face_z
-6.4329 0.8728 -2.7161 0.6496 -0.7599 -0.0221
0.1474 -6.7091 1.6756 -0.1589 0.1845 0.9699
1.2062 -1.8459 -8.5082 0.7350 0.6286 -0.2543
-1.1167 6.6556 -1.6392 0.2148 -0.3133 -0.9251
6.5525 -0.9545 1.7639 -0.5666 0.8237 -0.0222
0.6040 -1.4304 -8.6756 0.7872 0.5412 -0.2958
-0.7213 0.7578 8.4996 -0.7624 -0.5241 0.3796
